data_4020402
loop_
_publ_author_name
'Yoshihito Ueno'
'Takumi Kato'
'Kumiko Sato'
'Yasutomo Ito'
'Mahito Yoshida'
'Takumi Inoue'
'Aya Shibata'
'Masahiro Ebihara'
'Yukio Kitade'

_publ_section_title
;
 Synthesis and Properties of Nucleic Acid Analogues
 Consisting of a Benzene-Phosphate Backbone
;
_journal_name_full 'Journal of Organic Chemistry'
_journal_page_first 7925
_journal_page_last 7935
_journal_paper_doi 10.1021/jo050635m
_journal_volume 70
_journal_year 2005
_chemical_formula_moiety 'C12 H12 N2 O4'
_chemical_formula_sum 'C12 H12 N2 O4'
_chemical_formula_weight 248.24
_space_group_IT_number 9
_symmetry_cell_setting monoclinic
_symmetry_space_group_name_Hall 'C -2yc'
_symmetry_space_group_name_H-M 'C 1 c 1'
_cell_angle_alpha 90
_cell_angle_beta 105.022(8)
_cell_angle_gamma 90
_cell_formula_units_Z 4
_cell_length_a 4.354(4)
_cell_length_b 22.74(2)
_cell_length_c 12.12(1)
_cell_measurement_temperature 296.2
_cell_volume 1159.0(18)
_exptl_crystal_density_diffrn 1.423
_cod_original_sg_symbol_H-M 'C c'
_cod_database_code 4020402

loop_
_symmetry_equiv_pos_as_xyz
x,y,z
x,-y,1/2+z
1/2+x,1/2+y,z
1/2+x,1/2-y,1/2+z

loop_
_atom_site_label
_atom_site_type_symbol
_atom_site_fract_x
_atom_site_fract_y
_atom_site_fract_z
_atom_site_U_iso_or_equiv
_atom_site_adp_type
_atom_site_occupancy
_atom_site_symmetry_multiplicity
_atom_site_calc_flag
_atom_site_refinement_flags
_atom_site_disorder_assembly
_atom_site_disorder_group
O1 O 0.913(1) 0.52457(8) 0.2070(4) 0.0576(6) Uani 1.00 1 d . . .
O2 O 0.311(1) 0.66661(8) -0.0055(4) 0.0698(8) Uani 1.00 1 d . . .
O3 O 0.790(1) 0.32245(8) -0.2307(4) 0.0398(6) Uani 1.00 1 d . . .
O4 O 0.986(1) 0.27888(8) 0.3003(4) 0.0391(5) Uani 1.00 1 d . . .
N1 N 0.5998(10) 0.49817(9) 0.0318(4) 0.0319(6) Uani 1.00 1 d . . .
N2 N 0.606(1) 0.59427(10) 0.0980(4) 0.0448(7) Uani 1.00 1 d . . .
C1 C 0.721(1) 0.5384(1) 0.1196(5) 0.0384(7) Uani 1.00 1 d . . .
C2 C 0.395(1) 0.6149(1) 0.0006(4) 0.0446(8) Uani 1.00 1 d . . .
C3 C 0.292(1) 0.5712(1) -0.0871(4) 0.0418(8) Uani 1.00 1 d . . .
C4 C 0.395(1) 0.5165(1) -0.0691(4) 0.0331(7) Uani 1.00 1 d . . .
C5 C 0.703(1) 0.43756(10) 0.0439(4) 0.0285(6) Uani 1.00 1 d . . .
C6 C 0.822(1) 0.4129(1) -0.0394(4) 0.0295(6) Uani 1.00 1 d . . .
C7 C 0.909(1) 0.3536(1) -0.0329(4) 0.0307(6) Uani 1.00 1 d . . .
C8 C 0.873(1) 0.3208(1) 0.0594(5) 0.0321(7) Uani 1.00 1 d . . .
C9 C 0.752(1) 0.3460(1) 0.1438(4) 0.0316(7) Uani 1.00 1 d . . .
C10 C 0.664(1) 0.4047(1) 0.1360(4) 0.0306(7) Uani 1.00 1 d . . .
C11 C 1.032(1) 0.3268(1) -0.1255(5) 0.0417(8) Uani 1.00 1 d . . .
C12 C 0.702(1) 0.3079(1) 0.2404(5) 0.0394(8) Uani 1.00 1 d . . .
H1 H 0.671(8) 0.623(1) 0.157(3) 0.057(8) Uiso 1.00 1 d . . .
H2 H 0.158(8) 0.580(1) -0.159(3) 0.046(8) Uiso 1.00 1 d . . .
H3 H 0.314(7) 0.485(1) -0.128(3) 0.032(7) Uiso 1.00 1 d . . .
H4 H 0.844(7) 0.434(1) -0.101(2) 0.034(7) Uiso 1.00 1 d . . .
H5 H 0.939(6) 0.282(1) 0.065(2) 0.030(7) Uiso 1.00 1 d . . .
H6 H 0.574(6) 0.421(1) 0.187(2) 0.025(7) Uiso 1.00 1 d . . .
H7 H 1.201(10) 0.354(2) -0.142(3) 0.084(10) Uiso 1.00 1 d . . .
H8 H 1.124(8) 0.288(2) -0.101(3) 0.059(9) Uiso 1.00 1 d . . .
H9 H 0.662(9) 0.296(2) -0.226(3) 0.059(9) Uiso 1.00 1 d . . .
H10 H 0.542(8) 0.278(1) 0.210(3) 0.046(8) Uiso 1.00 1 d . . .
H11 H 0.629(7) 0.330(1) 0.293(3) 0.035(7) Uiso 1.00 1 d . . .
H12 H 1.09(1) 0.296(2) 0.364(5) 0.10(1) Uiso 1.00 1 d . . .

loop_
_atom_site_aniso_label
_atom_site_aniso_U_11
_atom_site_aniso_U_22
_atom_site_aniso_U_33
_atom_site_aniso_U_12
_atom_site_aniso_U_13
_atom_site_aniso_U_23
O1 0.082(2) 0.0336(10) 0.035(1) 0.014(1) -0.025(1) -0.0053(9)
O2 0.106(2) 0.0280(9) 0.056(2) 0.021(1) -0.013(1) -0.001(1)
O3 0.058(1) 0.026(1) 0.0309(10) -0.0046(9) 0.0040(9) 0.0009(8)
O4 0.047(1) 0.0288(10) 0.037(1) 0.0056(8) 0.0025(9) 0.0037(8)
N1 0.046(1) 0.0197(9) 0.025(1) 0.0030(9) -0.0005(9) 0.0011(7)
N2 0.066(2) 0.025(1) 0.033(1) 0.005(1) -0.007(1) -0.0045(9)
C1 0.057(2) 0.025(1) 0.027(1) 0.003(1) 0.000(1) -0.0036(9)
C2 0.064(2) 0.029(1) 0.033(1) 0.007(1) -0.002(1) 0.0034(10)
C3 0.053(2) 0.031(1) 0.030(2) 0.005(1) -0.007(1) 0.004(1)
C4 0.038(2) 0.029(1) 0.026(1) 0.000(1) -0.002(1) 0.000(1)
C5 0.036(1) 0.019(1) 0.026(1) -0.0008(10) 0.000(1) -0.0021(8)
C6 0.033(1) 0.028(1) 0.025(1) -0.003(1) 0.004(1) 0.0024(10)
C7 0.024(1) 0.029(1) 0.034(1) -0.0013(10) -0.001(1) -0.0057(9)
C8 0.032(1) 0.021(1) 0.039(1) 0.002(1) 0.001(1) -0.0005(9)
C9 0.028(1) 0.027(1) 0.038(1) -0.0014(10) 0.003(1) 0.0037(9)
C10 0.034(2) 0.028(1) 0.030(1) 0.002(1) 0.009(1) 0.0009(10)
C11 0.043(2) 0.044(2) 0.037(1) 0.004(1) 0.007(1) -0.011(1)
C12 0.038(2) 0.037(2) 0.046(2) 0.003(1) 0.014(1) 0.015(1)

loop_
_geom_bond_atom_site_label_1
_geom_bond_atom_site_label_2
_geom_bond_distance
_geom_bond_site_symmetry_1
_geom_bond_site_symmetry_2
_geom_bond_publ_flag
O1 C1 1.209(7) . . yes
O2 C2 1.228(3) . . yes
O3 C11 1.431(4) . . yes
O3 H9 0.83(4) . . no
O4 C12 1.421(3) . . yes
O4 H12 0.87(5) . . no
N1 C1 1.398(3) . . yes
N1 C4 1.378(3) . . yes
N1 C5 1.445(3) . . yes
N2 C1 1.367(3) . . yes
N2 C2 1.378(4) . . yes
N2 H1 0.96(3) . . no
C2 C3 1.437(4) . . yes
C3 C4 1.322(4) . . yes
C3 H2 0.94(3) . . no
C4 H3 1.01(3) . . no
C5 C6 1.372(4) . . yes
C5 C10 1.390(3) . . yes
C6 C7 1.397(3) . . yes
C6 H4 0.91(3) . . no
C7 C8 1.385(4) . . yes
C7 C11 1.493(4) . . yes
C8 C9 1.390(4) . . yes
C8 H5 0.93(3) . . no
C9 C10 1.385(4) . . yes
C9 C12 1.517(4) . . yes
C10 H6 0.89(3) . . no
C11 H7 1.02(4) . . no
C11 H8 0.98(3) . . no
C12 H10 0.98(3) . . no
C12 H11 0.93(3) . . no

loop_
_cod_related_entry_id
_cod_related_entry_database
_cod_related_entry_code
1 ChemSpider 9689099
